data_7719334
loop_
_publ_author_name
'Nasrullah, Ayu Afiqah'
'T&#xe4;ufer, Tobias'
'Pospech, Jola'
'Bar&#xe1;th, Eszter'
'Hering-Junghans, Christian'

_publ_section_title
;
 FLP-type alkenylation of a phosphafluorene.
;
_journal_issue 42
_journal_name_full 'Dalton transactions (Cambridge, England : 2003)'
_journal_page_first 15795
_journal_page_last 15800
_journal_paper_doi 10.1039/d5dt01495f
_journal_volume 54
_journal_year 2025
_chemical_formula_moiety 'C57 H42 B F18 P, 0.5 (C6 H6)'
_chemical_formula_sum 'C60 H45 B F18 P'
_chemical_formula_weight 1149.74
_space_group_crystal_system triclinic
_space_group_IT_number 2
_space_group_name_Hall '-P 1'
_space_group_name_H-M_alt 'P -1'
_atom_sites_solution_hydrogens geom
_audit_creation_method SHELXL-2019/3
_audit_update_record
;
2025-06-24 deposited with the CCDC.	2025-08-28 downloaded from the CCDC.
;
_cell_angle_alpha 78.007(3)
_cell_angle_beta 88.749(3)
_cell_angle_gamma 75.170(3)
_cell_formula_units_Z 2
_cell_length_a 10.6678(12)
_cell_length_b 14.3394(16)
_cell_length_c 18.239(2)
_cell_measurement_reflns_used 9927
_cell_measurement_temperature 150(2)
_cell_measurement_theta_max 29.13
_cell_measurement_theta_min 2.25
_cell_volume 2636.8(5)
_computing_cell_refinement 'SAINT (Bruker, 2013)'
_computing_data_collection 'APEX2 (Bruker, 2014)'
_computing_data_reduction SAINT
_computing_molecular_graphics 'ORTEP-3v2020.1 (Farrugia, 2020)'
_computing_publication_material 'SHELXL-2019/3 (Sheldrick, 2019)'
_computing_structure_refinement 'SHELXL-2019/3 (Sheldrick, 2019)'
_computing_structure_solution 'SHELXT-2019/1 (Sheldrick, 2019)'
_diffrn_ambient_temperature 150(2)
_diffrn_measured_fraction_theta_full 1.000
_diffrn_measured_fraction_theta_max 0.996
_diffrn_measurement_device_type 'Bruker APEX-II CCD'
_diffrn_measurement_method '\f and \w scans'
_diffrn_radiation_type MoK\a
_diffrn_radiation_wavelength 0.71073
_diffrn_reflns_av_R_equivalents 0.0281
_diffrn_reflns_av_unetI/netI 0.0178
_diffrn_reflns_Laue_measured_fraction_full 1.000
_diffrn_reflns_Laue_measured_fraction_max 0.996
_diffrn_reflns_limit_h_max 14
_diffrn_reflns_limit_h_min -14
_diffrn_reflns_limit_k_max 19
_diffrn_reflns_limit_k_min -19
_diffrn_reflns_limit_l_max 25
_diffrn_reflns_limit_l_min -25
_diffrn_reflns_number 99260
_diffrn_reflns_point_group_measured_fraction_full 1.000
_diffrn_reflns_point_group_measured_fraction_max 0.996
_diffrn_reflns_theta_full 25.242
_diffrn_reflns_theta_max 29.281
_diffrn_reflns_theta_min 1.502
_exptl_absorpt_coefficient_mu 0.156
_exptl_absorpt_correction_T_max 0.974
_exptl_absorpt_correction_T_min 0.961
_exptl_absorpt_correction_type multi-scan
_exptl_absorpt_process_details 'SADABS 2014/5'
_exptl_crystal_colour colourless
_exptl_crystal_density_diffrn 1.448
_exptl_crystal_description block
_exptl_crystal_F_000 1174
_exptl_crystal_size_max 0.260
_exptl_crystal_size_mid 0.230
_exptl_crystal_size_min 0.170
_refine_diff_density_max 0.792
_refine_diff_density_min -0.874
_refine_diff_density_rms 0.056
_refine_ls_extinction_method none
_refine_ls_goodness_of_fit_ref 1.025
_refine_ls_hydrogen_treatment constr
_refine_ls_matrix_type full
_refine_ls_number_parameters 742
_refine_ls_number_reflns 14341
_refine_ls_number_restraints 51
_refine_ls_restrained_S_all 1.035
_refine_ls_R_factor_all 0.0567
_refine_ls_R_factor_gt 0.0461
_refine_ls_shift/su_max 0.001
_refine_ls_shift/su_mean 0.000
_refine_ls_structure_factor_coef Fsqd
_refine_ls_weighting_details 'w=1/[\s^2^(Fo^2^)+(0.0613P)^2^+1.8232P] where P=(Fo^2^+2Fc^2^)/3'
_refine_ls_weighting_scheme calc
_refine_ls_wR_factor_gt 0.1200
_refine_ls_wR_factor_ref 0.1298
_reflns_Friedel_coverage 0.000
_reflns_number_gt 11866
_reflns_number_total 14341
_reflns_threshold_expression 'I > 2\s(I)'
_cod_data_source_file d5dt01495f2.cif
_cod_data_source_block ax2756_Phosphafluorene_HCCPhCF3_BCF15_cmpd9
_cod_depositor_comments 'Adding full bibliography for 7719333--7719336.cif.'
_cod_database_code 7719334
_shelx_shelxl_version_number 2019/3
_shelx_space_group_comment
;
The symmetry employed for this shelxl refinement is uniquely defined
by the following loop, which should always be used as a source of
symmetry information in preference to the above space-group names.
They are only intended as comments.
;
_shelx_estimated_absorpt_t_min 0.960
_shelx_estimated_absorpt_t_max 0.974

loop_
_space_group_symop_operation_xyz
'x, y, z'
'-x, -y, -z'

loop_
_atom_site_label
_atom_site_type_symbol
_atom_site_fract_x
_atom_site_fract_y
_atom_site_fract_z
_atom_site_U_iso_or_equiv
_atom_site_adp_type
_atom_site_occupancy
_atom_site_site_symmetry_order
_atom_site_calc_flag
_atom_site_refinement_flags_posn
_atom_site_refinement_flags_adp
_atom_site_refinement_flags_occupancy
_atom_site_disorder_assembly
_atom_site_disorder_group
C1 C 0.21447(13) 0.90907(10) 0.77468(8) 0.0187(2) Uani 1 1 d . . . . .
C2 C 0.23349(14) 1.00243(10) 0.74041(8) 0.0208(3) Uani 1 1 d . . . . .
C3 C 0.15894(16) 1.08542(11) 0.76414(9) 0.0269(3) Uani 1 1 d . . . . .
H3 H 0.171802 1.148746 0.743819 0.032 Uiso 1 1 calc R U . . .
C4 C 0.06606(16) 1.07504(12) 0.81748(10) 0.0295(3) Uani 1 1 d . . . . .
H4 H 0.017059 1.131582 0.834210 0.035 Uiso 1 1 calc R U . . .
C5 C 0.04332(15) 0.98420(11) 0.84678(9) 0.0267(3) Uani 1 1 d . . . . .
H5 H -0.023749 0.979955 0.881474 0.032 Uiso 1 1 calc R U . . .
C6 C 0.11713(14) 0.89837(11) 0.82636(8) 0.0211(3) Uani 1 1 d . . . . .
C7 C 0.33899(14) 0.99798(10) 0.68520(8) 0.0199(3) Uani 1 1 d . . . . .
C8 C 0.36843(15) 1.07451(10) 0.63156(8) 0.0233(3) Uani 1 1 d . . . . .
C9 C 0.47875(15) 1.05004(11) 0.58944(8) 0.0256(3) Uani 1 1 d . . . . .
H9 H 0.503245 1.101501 0.555221 0.031 Uiso 1 1 calc R U . . .
C10 C 0.55382(15) 0.95430(12) 0.59533(8) 0.0248(3) Uani 1 1 d . . . . .
H10 H 0.628590 0.941331 0.566061 0.030 Uiso 1 1 calc R U . . .
C11 C 0.51963(14) 0.87730(11) 0.64408(8) 0.0213(3) Uani 1 1 d . . . . .
H11 H 0.567224 0.810792 0.646948 0.026 Uiso 1 1 calc R U . . .
C12 C 0.41371(13) 0.90065(10) 0.68845(8) 0.0184(2) Uani 1 1 d . . . . .
C13 C 0.28851(18) 1.18064(11) 0.61773(10) 0.0325(4) Uani 1 1 d . . . . .
H13 H 0.199573 1.181061 0.636402 0.039 Uiso 1 1 calc R U . . .
C14 C 0.3487(2) 1.23765(14) 0.66320(14) 0.0499(5) Uani 1 1 d . . . . .
H14A H 0.356114 1.204471 0.716211 0.075 Uiso 1 1 calc R U . . .
H14B H 0.293357 1.304952 0.657715 0.075 Uiso 1 1 calc R U . . .
H14C H 0.435008 1.240036 0.644791 0.075 Uiso 1 1 calc R U . . .
C15 C 0.2751(2) 1.23157(15) 0.53470(12) 0.0510(5) Uani 1 1 d . . . . .
H15A H 0.360137 1.237983 0.516401 0.077 Uiso 1 1 calc R U . . .
H15B H 0.214947 1.297218 0.528679 0.077 Uiso 1 1 calc R U . . .
H15C H 0.241467 1.192127 0.505874 0.077 Uiso 1 1 calc R U . . .
C16 C 0.08661(14) 0.80088(10) 0.85456(8) 0.0221(3) Uani 1 1 d . . . . .
C17 C 0.14144(15) 0.73891(12) 0.92260(9) 0.0264(3) Uani 1 1 d . . . . .
C18 C 0.11656(18) 0.64600(13) 0.94248(10) 0.0348(4) Uani 1 1 d . . . . .
H18 H 0.154302 0.602445 0.987638 0.042 Uiso 1 1 calc R U . . .
C19 C 0.03833(19) 0.61653(13) 0.89778(11) 0.0368(4) Uani 1 1 d . . . . .
H19 H 0.026328 0.551803 0.910929 0.044 Uiso 1 1 calc R U . . .
C20 C -0.02283(17) 0.68051(12) 0.83391(10) 0.0323(3) Uani 1 1 d . . . . .
H20 H -0.080031 0.660532 0.804824 0.039 Uiso 1 1 calc R U . . .
C21 C -0.00151(14) 0.77405(11) 0.81167(9) 0.0251(3) Uani 1 1 d . . . . .
C22 C 0.21388(16) 0.77496(13) 0.97692(9) 0.0305(3) Uani 1 1 d . . . . .
H22 H 0.255225 0.825252 0.947076 0.037 Uiso 1 1 calc R U . . .
C23 C 0.3208(2) 0.69392(17) 1.02435(11) 0.0454(5) Uani 1 1 d . . . . .
H23A H 0.281345 0.651552 1.061882 0.068 Uiso 1 1 calc R U . . .
H23B H 0.375156 0.724123 1.049680 0.068 Uiso 1 1 calc R U . . .
H23C H 0.374330 0.654244 0.991845 0.068 Uiso 1 1 calc R U . . .
C24 C 0.11731(19) 0.82592(15) 1.02921(10) 0.0385(4) Uani 1 1 d . . . . .
H24A H 0.051853 0.880605 0.999180 0.058 Uiso 1 1 calc R U . . .
H24B H 0.163868 0.851410 1.063019 0.058 Uiso 1 1 calc R U . . .
H24C H 0.074682 0.778219 1.058755 0.058 Uiso 1 1 calc R U . . .
C25 C -0.08302(15) 0.84909(12) 0.74747(9) 0.0280(3) Uani 1 1 d . . . . .
H25 H -0.031697 0.896867 0.725275 0.034 Uiso 1 1 calc R U . . .
C26 C -0.20654(17) 0.90670(14) 0.77913(12) 0.0385(4) Uani 1 1 d . . . . .
H26A H -0.254622 0.860561 0.805292 0.058 Uiso 1 1 calc R U . . .
H26B H -0.261024 0.953338 0.737956 0.058 Uiso 1 1 calc R U . . .
H26C H -0.182775 0.942964 0.814341 0.058 Uiso 1 1 calc R U . . .
C27 C -0.12021(17) 0.80436(15) 0.68461(11) 0.0370(4) Uani 1 1 d . . . . .
H27A H -0.041997 0.762994 0.667319 0.055 Uiso 1 1 calc R U . . .
H27B H -0.162187 0.857380 0.642776 0.055 Uiso 1 1 calc R U . . .
H27C H -0.180270 0.764042 0.703469 0.055 Uiso 1 1 calc R U . . .
C28 C 0.33034(13) 0.71903(10) 0.70905(7) 0.0174(2) Uani 1 1 d . . . . .
C29 C 0.36704(13) 0.62620(10) 0.74934(8) 0.0185(2) Uani 1 1 d . . . . .
H29 H 0.389743 0.624615 0.799746 0.022 Uiso 1 1 calc R U . . .
C30 C 0.28803(14) 0.75400(10) 0.62841(8) 0.0191(3) Uani 1 1 d . . . . .
C31 C 0.17426(15) 0.82802(12) 0.60839(9) 0.0271(3) Uani 1 1 d . . . . .
H31 H 0.125807 0.856860 0.646030 0.032 Uiso 1 1 calc R U . . .
C32 C 0.13060(18) 0.86032(13) 0.53395(10) 0.0346(4) Uani 1 1 d . . . . .
H32 H 0.051803 0.909997 0.520890 0.041 Uiso 1 1 calc R U . . .
C33 C 0.20223(19) 0.81988(12) 0.47916(9) 0.0323(4) Uani 1 1 d . . . . .
C34 C 0.31824(17) 0.74785(12) 0.49767(9) 0.0288(3) Uani 1 1 d . . . . .
H34 H 0.367834 0.720982 0.459561 0.035 Uiso 1 1 calc R U . . .
C35 C 0.36124(15) 0.71538(10) 0.57207(8) 0.0228(3) Uani 1 1 d . . . . .
H35 H 0.440930 0.666602 0.584794 0.027 Uiso 1 1 calc R U . . .
C37 C 0.32213(14) 0.45708(10) 0.81023(8) 0.0206(3) Uani 1 1 d . . . . .
C38 C 0.36956(14) 0.45299(11) 0.88162(8) 0.0234(3) Uani 1 1 d . . . . .
C39 C 0.32950(16) 0.40378(12) 0.94744(9) 0.0288(3) Uani 1 1 d . . . . .
C40 C 0.23974(17) 0.35081(13) 0.94497(10) 0.0337(4) Uani 1 1 d . . . . .
C41 C 0.18912(17) 0.35168(13) 0.87630(10) 0.0335(4) Uani 1 1 d . . . . .
C42 C 0.22865(15) 0.40456(11) 0.81150(9) 0.0254(3) Uani 1 1 d . . . . .
C43 C 0.54026(14) 0.45911(10) 0.73591(8) 0.0209(3) Uani 1 1 d . . . . .
C44 C 0.58865(15) 0.35787(11) 0.76186(8) 0.0232(3) Uani 1 1 d . . . . .
C45 C 0.71856(16) 0.30872(11) 0.76499(9) 0.0268(3) Uani 1 1 d . . . . .
C46 C 0.80938(15) 0.36012(13) 0.74135(10) 0.0302(3) Uani 1 1 d . . . . .
C47 C 0.76821(15) 0.46031(13) 0.71447(9) 0.0288(3) Uani 1 1 d . . . . .
C48 C 0.63682(15) 0.50634(11) 0.71158(8) 0.0234(3) Uani 1 1 d . . . . .
C49 C 0.30986(14) 0.51666(10) 0.65578(8) 0.0202(3) Uani 1 1 d . . . . .
C50 C 0.18000(15) 0.56721(11) 0.64299(8) 0.0233(3) Uani 1 1 d . . . . .
C51 C 0.11016(16) 0.58122(12) 0.57715(9) 0.0290(3) Uani 1 1 d . . . . .
C52 C 0.17095(18) 0.54155(12) 0.51890(9) 0.0312(3) Uani 1 1 d . . . . .
C53 C 0.29795(18) 0.48902(11) 0.52841(8) 0.0280(3) Uani 1 1 d . . . . .
C54 C 0.36444(15) 0.47738(10) 0.59551(8) 0.0229(3) Uani 1 1 d . . . . .
C55 C 0.45846(13) 0.76905(10) 0.83717(8) 0.0200(3) Uani 1 1 d . . . . .
H55 H 0.417827 0.726694 0.875956 0.024 Uiso 1 1 calc R U . . .
C56 C 0.59184(14) 0.70724(11) 0.82000(8) 0.0238(3) Uani 1 1 d . . . . .
H56A H 0.624885 0.742781 0.775107 0.036 Uiso 1 1 calc R U . . .
H56B H 0.583510 0.643870 0.811317 0.036 Uiso 1 1 calc R U . . .
H56C H 0.652252 0.695619 0.862620 0.036 Uiso 1 1 calc R U . . .
C57 C 0.47365(15) 0.85726(12) 0.86848(9) 0.0265(3) Uani 1 1 d . . . . .
H57A H 0.526397 0.833198 0.915178 0.040 Uiso 1 1 calc R U . . .
H57B H 0.387894 0.896662 0.878477 0.040 Uiso 1 1 calc R U . . .
H57C H 0.516360 0.898164 0.831763 0.040 Uiso 1 1 calc R U . . .
B1 B 0.38300(15) 0.51475(11) 0.73444(9) 0.0187(3) Uani 1 1 d . . . . .
F4 F 0.46494(10) 0.49706(7) 0.89045(5) 0.0304(2) Uani 1 1 d . . . . .
F5 F 0.37821(11) 0.40675(9) 1.01404(6) 0.0411(3) Uani 1 1 d . . . . .
F6 F 0.20306(12) 0.29937(10) 1.00800(6) 0.0508(3) Uani 1 1 d . . . . .
F7 F 0.10173(13) 0.29985(11) 0.87237(7) 0.0541(3) Uani 1 1 d . . . . .
F8 F 0.17274(11) 0.39891(8) 0.74784(6) 0.0356(2) Uani 1 1 d . . . . .
F9 F 0.50736(9) 0.29981(7) 0.78436(6) 0.0319(2) Uani 1 1 d . . . . .
F10 F 0.75645(10) 0.21050(7) 0.79126(6) 0.0361(2) Uani 1 1 d . . . . .
F11 F 0.93569(10) 0.31340(9) 0.74404(7) 0.0442(3) Uani 1 1 d . . . . .
F12 F 0.85437(10) 0.51275(9) 0.69120(7) 0.0414(3) Uani 1 1 d . . . . .
F13 F 0.60581(9) 0.60428(7) 0.68067(5) 0.0289(2) Uani 1 1 d . . . . .
F14 F 0.11544(9) 0.60650(7) 0.69848(5) 0.0290(2) Uani 1 1 d . . . . .
F15 F -0.01427(10) 0.63307(9) 0.56908(6) 0.0414(3) Uani 1 1 d . . . . .
F16 F 0.10508(13) 0.55422(9) 0.45428(6) 0.0458(3) Uani 1 1 d . . . . .
F17 F 0.35781(12) 0.44751(8) 0.47292(6) 0.0387(2) Uani 1 1 d . . . . .
F18 F 0.48919(9) 0.42341(7) 0.59903(5) 0.0298(2) Uani 1 1 d . . . . .
P1 P 0.34995(3) 0.81511(2) 0.75376(2) 0.01633(8) Uani 1 1 d . . . . .
C36 C 0.1546(2) 0.85169(15) 0.39939(11) 0.0496(5) Uani 1 1 d D . . . .
F1A F 0.0941(5) 0.9469(3) 0.38090(19) 0.0719(5) Uani 0.510(5) 1 d D . P A 1
F2A F 0.0818(5) 0.7939(3) 0.3843(2) 0.0719(5) Uani 0.510(5) 1 d D . P A 1
F3A F 0.2526(4) 0.8389(4) 0.34984(17) 0.0719(5) Uani 0.510(5) 1 d D . P A 1
F1B F 0.0446(5) 0.9273(3) 0.3879(2) 0.0719(5) Uani 0.490(5) 1 d D . P A 2
F2B F 0.1242(5) 0.7825(3) 0.3702(2) 0.0719(5) Uani 0.490(5) 1 d D . P A 2
F3B F 0.2449(4) 0.8781(4) 0.35314(18) 0.0719(5) Uani 0.490(5) 1 d D . P A 2
C1A C 0.5683(14) 1.0584(7) 0.9326(4) 0.101(3) Uani 0.5 1 d G U P B -1
H1A H 0.617942 1.088138 0.895298 0.121 Uiso 0.5 1 calc R U P B -1
C1B C 0.6301(13) 0.9801(7) 0.9892(5) 0.105(3) Uani 0.5 1 d G U P B -1
H1B H 0.721846 0.956182 0.990631 0.125 Uiso 0.5 1 calc R U P B -1
C1C C 0.5575(15) 0.9366(6) 1.0437(4) 0.101(3) Uani 0.5 1 d G U P B -1
H1C H 0.599658 0.883030 1.082392 0.121 Uiso 0.5 1 calc R U P B -1
C1D C 0.4232(15) 0.9715(7) 1.0416(4) 0.090(3) Uani 0.5 1 d G U P B -1
H1D H 0.373564 0.941834 1.078820 0.108 Uiso 0.5 1 calc R U P B -1
C1E C 0.3614(13) 1.0499(7) 0.9849(5) 0.108(3) Uani 0.5 1 d G U P B -1
H1E H 0.269657 1.073789 0.983488 0.130 Uiso 0.5 1 calc R U P B -1
C1F C 0.4340(14) 1.0934(7) 0.9304(4) 0.112(3) Uani 0.5 1 d G U P B -1
H1F H 0.391844 1.146943 0.891727 0.134 Uiso 0.5 1 calc R U P B -1

loop_
_atom_site_aniso_label
_atom_site_aniso_U_11
_atom_site_aniso_U_22
_atom_site_aniso_U_33
_atom_site_aniso_U_23
_atom_site_aniso_U_13
_atom_site_aniso_U_12
C1 0.0179(6) 0.0171(6) 0.0205(6) -0.0063(5) 0.0006(5) -0.0015(5)
C2 0.0208(6) 0.0185(6) 0.0231(6) -0.0061(5) 0.0020(5) -0.0038(5)
C3 0.0294(7) 0.0181(6) 0.0322(8) -0.0080(6) 0.0047(6) -0.0027(6)
C4 0.0289(8) 0.0228(7) 0.0352(8) -0.0123(6) 0.0075(6) 0.0007(6)
C5 0.0225(7) 0.0263(7) 0.0301(8) -0.0091(6) 0.0076(6) -0.0018(6)
C6 0.0187(6) 0.0223(6) 0.0216(6) -0.0056(5) 0.0020(5) -0.0035(5)
C7 0.0214(6) 0.0177(6) 0.0211(6) -0.0054(5) 0.0012(5) -0.0047(5)
C8 0.0275(7) 0.0183(6) 0.0249(7) -0.0033(5) -0.0002(6) -0.0085(5)
C9 0.0292(7) 0.0251(7) 0.0227(7) -0.0004(5) 0.0019(6) -0.0113(6)
C10 0.0219(7) 0.0301(7) 0.0216(7) -0.0030(6) 0.0029(5) -0.0075(6)
C11 0.0206(6) 0.0221(6) 0.0201(6) -0.0045(5) 0.0012(5) -0.0036(5)
C12 0.0196(6) 0.0175(6) 0.0182(6) -0.0037(5) 0.0009(5) -0.0049(5)
C13 0.0409(9) 0.0170(7) 0.0364(9) -0.0009(6) 0.0059(7) -0.0056(6)
C14 0.0691(14) 0.0277(9) 0.0617(13) -0.0178(9) 0.0165(11) -0.0222(9)
C15 0.0640(14) 0.0286(9) 0.0443(11) 0.0080(8) 0.0040(10) 0.0043(9)
C16 0.0188(6) 0.0215(6) 0.0246(7) -0.0058(5) 0.0081(5) -0.0026(5)
C17 0.0232(7) 0.0284(7) 0.0241(7) -0.0045(6) 0.0084(6) -0.0018(6)
C18 0.0386(9) 0.0266(8) 0.0325(8) -0.0002(6) 0.0105(7) -0.0021(7)
C19 0.0431(10) 0.0233(7) 0.0434(10) -0.0061(7) 0.0149(8) -0.0094(7)
C20 0.0309(8) 0.0301(8) 0.0402(9) -0.0128(7) 0.0112(7) -0.0120(7)
C21 0.0210(7) 0.0250(7) 0.0291(7) -0.0079(6) 0.0081(6) -0.0045(5)
C22 0.0267(7) 0.0391(9) 0.0223(7) -0.0033(6) 0.0040(6) -0.0050(6)
C23 0.0367(10) 0.0586(12) 0.0282(9) 0.0021(8) -0.0011(7) 0.0014(9)
C24 0.0380(9) 0.0485(10) 0.0299(8) -0.0141(8) 0.0081(7) -0.0085(8)
C25 0.0195(7) 0.0304(8) 0.0335(8) -0.0083(6) 0.0015(6) -0.0043(6)
C26 0.0220(7) 0.0392(9) 0.0538(11) -0.0161(8) 0.0054(7) -0.0024(7)
C27 0.0256(8) 0.0444(10) 0.0420(10) -0.0154(8) -0.0039(7) -0.0055(7)
C28 0.0172(6) 0.0172(6) 0.0184(6) -0.0062(5) 0.0022(5) -0.0038(5)
C29 0.0190(6) 0.0187(6) 0.0185(6) -0.0052(5) 0.0027(5) -0.0050(5)
C30 0.0230(6) 0.0166(6) 0.0187(6) -0.0037(5) 0.0004(5) -0.0066(5)
C31 0.0272(7) 0.0270(7) 0.0244(7) -0.0073(6) -0.0024(6) -0.0006(6)
C32 0.0381(9) 0.0294(8) 0.0299(8) -0.0045(6) -0.0109(7) 0.0022(7)
C33 0.0491(10) 0.0266(7) 0.0201(7) -0.0019(6) -0.0066(7) -0.0094(7)
C34 0.0417(9) 0.0263(7) 0.0202(7) -0.0063(6) 0.0045(6) -0.0107(7)
C35 0.0276(7) 0.0199(6) 0.0212(7) -0.0051(5) 0.0030(5) -0.0062(5)
C37 0.0220(6) 0.0164(6) 0.0219(6) -0.0031(5) 0.0028(5) -0.0030(5)
C38 0.0238(7) 0.0204(6) 0.0240(7) -0.0024(5) 0.0008(5) -0.0039(5)
C39 0.0289(8) 0.0324(8) 0.0202(7) -0.0007(6) 0.0017(6) -0.0030(6)
C40 0.0319(8) 0.0377(9) 0.0270(8) 0.0031(7) 0.0090(6) -0.0095(7)
C41 0.0311(8) 0.0361(9) 0.0356(9) -0.0025(7) 0.0078(7) -0.0175(7)
C42 0.0274(7) 0.0260(7) 0.0239(7) -0.0049(6) 0.0028(6) -0.0092(6)
C43 0.0219(6) 0.0198(6) 0.0207(6) -0.0062(5) 0.0015(5) -0.0036(5)
C44 0.0244(7) 0.0210(6) 0.0239(7) -0.0059(5) 0.0008(5) -0.0042(5)
C45 0.0282(7) 0.0228(7) 0.0256(7) -0.0063(6) -0.0035(6) 0.0014(6)
C46 0.0206(7) 0.0354(8) 0.0319(8) -0.0109(7) -0.0030(6) 0.0009(6)
C47 0.0225(7) 0.0348(8) 0.0316(8) -0.0106(6) 0.0038(6) -0.0092(6)
C48 0.0244(7) 0.0219(6) 0.0238(7) -0.0064(5) 0.0025(5) -0.0048(5)
C49 0.0249(7) 0.0156(6) 0.0211(6) -0.0039(5) 0.0023(5) -0.0072(5)
C50 0.0267(7) 0.0209(6) 0.0233(7) -0.0064(5) 0.0013(5) -0.0066(5)
C51 0.0293(8) 0.0265(7) 0.0310(8) -0.0045(6) -0.0060(6) -0.0073(6)
C52 0.0453(10) 0.0295(8) 0.0220(7) -0.0038(6) -0.0062(6) -0.0160(7)
C53 0.0445(9) 0.0251(7) 0.0198(7) -0.0082(5) 0.0063(6) -0.0164(7)
C54 0.0287(7) 0.0175(6) 0.0240(7) -0.0049(5) 0.0046(5) -0.0087(5)
C55 0.0200(6) 0.0226(6) 0.0177(6) -0.0044(5) 0.0011(5) -0.0056(5)
C56 0.0201(6) 0.0261(7) 0.0226(7) -0.0035(5) -0.0009(5) -0.0025(5)
C57 0.0262(7) 0.0319(8) 0.0260(7) -0.0133(6) 0.0012(6) -0.0100(6)
B1 0.0206(7) 0.0159(6) 0.0196(7) -0.0044(5) 0.0022(5) -0.0042(5)
F4 0.0340(5) 0.0311(5) 0.0260(4) 0.0006(4) -0.0069(4) -0.0130(4)
F5 0.0447(6) 0.0549(7) 0.0197(5) 0.0007(4) -0.0022(4) -0.0120(5)
F6 0.0493(7) 0.0675(8) 0.0320(6) 0.0098(5) 0.0119(5) -0.0257(6)
F7 0.0580(8) 0.0705(9) 0.0456(7) 0.0011(6) 0.0063(6) -0.0487(7)
F8 0.0442(6) 0.0429(6) 0.0287(5) -0.0075(4) 0.0011(4) -0.0274(5)
F9 0.0308(5) 0.0187(4) 0.0456(6) -0.0058(4) 0.0043(4) -0.0062(4)
F10 0.0357(5) 0.0236(5) 0.0402(6) -0.0042(4) -0.0052(4) 0.0064(4)
F11 0.0204(5) 0.0473(6) 0.0590(7) -0.0125(5) -0.0052(5) 0.0034(4)
F12 0.0255(5) 0.0467(6) 0.0561(7) -0.0126(5) 0.0095(5) -0.0156(5)
F13 0.0292(5) 0.0223(4) 0.0345(5) -0.0038(4) 0.0087(4) -0.0077(4)
F14 0.0242(4) 0.0328(5) 0.0301(5) -0.0138(4) 0.0008(4) -0.0015(4)
F15 0.0316(5) 0.0455(6) 0.0440(6) -0.0106(5) -0.0142(5) -0.0019(5)
F16 0.0609(7) 0.0528(7) 0.0269(5) -0.0079(5) -0.0139(5) -0.0196(6)
F17 0.0583(7) 0.0418(6) 0.0244(5) -0.0168(4) 0.0125(4) -0.0209(5)
F18 0.0307(5) 0.0293(5) 0.0308(5) -0.0132(4) 0.0085(4) -0.0056(4)
P1 0.01706(15) 0.01484(15) 0.01701(15) -0.00432(12) 0.00238(12) -0.00332(12)
C36 0.0782(16) 0.0419(11) 0.0233(8) -0.0031(7) -0.0113(9) -0.0079(10)
F1A 0.1087(13) 0.0689(9) 0.0316(5) -0.0055(6) -0.0176(7) -0.0135(9)
F2A 0.1087(13) 0.0689(9) 0.0316(5) -0.0055(6) -0.0176(7) -0.0135(9)
F3A 0.1087(13) 0.0689(9) 0.0316(5) -0.0055(6) -0.0176(7) -0.0135(9)
F1B 0.1087(13) 0.0689(9) 0.0316(5) -0.0055(6) -0.0176(7) -0.0135(9)
F2B 0.1087(13) 0.0689(9) 0.0316(5) -0.0055(6) -0.0176(7) -0.0135(9)
F3B 0.1087(13) 0.0689(9) 0.0316(5) -0.0055(6) -0.0176(7) -0.0135(9)
C1A 0.177(6) 0.073(6) 0.076(6) -0.035(4) 0.016(7) -0.057(6)
C1B 0.158(6) 0.080(6) 0.085(6) -0.045(5) -0.016(6) -0.024(5)
C1C 0.187(6) 0.059(5) 0.064(5) -0.033(4) -0.023(6) -0.026(6)
C1D 0.159(7) 0.082(7) 0.066(5) -0.046(5) 0.042(6) -0.077(6)
C1E 0.141(7) 0.106(7) 0.107(7) -0.072(5) 0.022(6) -0.045(6)
C1F 0.187(7) 0.076(6) 0.085(6) -0.044(5) -0.005(7) -0.033(6)

loop_
_atom_type_symbol
_atom_type_description
_atom_type_scat_dispersion_real
_atom_type_scat_dispersion_imag
_atom_type_scat_source
C C 0.0033 0.0016 'International Tables Vol C Tables 4.2.6.8 and 6.1.1.4'
H H 0.0000 0.0000 'International Tables Vol C Tables 4.2.6.8 and 6.1.1.4'
B B 0.0013 0.0007 'International Tables Vol C Tables 4.2.6.8 and 6.1.1.4'
F F 0.0171 0.0103 'International Tables Vol C Tables 4.2.6.8 and 6.1.1.4'
P P 0.1023 0.0942 'International Tables Vol C Tables 4.2.6.8 and 6.1.1.4'

loop_
_geom_angle_atom_site_label_1
_geom_angle_atom_site_label_2
_geom_angle_atom_site_label_3
_geom_angle
_geom_angle_site_symmetry_1
_geom_angle_site_symmetry_3
_geom_angle_publ_flag
C6 C1 C2 122.49(12) . . ?
C6 C1 P1 128.29(11) . . ?
C2 C1 P1 108.25(10) . . ?
C3 C2 C1 117.99(13) . . ?
C3 C2 C7 127.83(13) . . ?
C1 C2 C7 114.08(12) . . ?
C4 C3 C2 119.76(14) . . ?
C4 C3 H3 120.1 . . ?
C2 C3 H3 120.1 . . ?
C5 C4 C3 121.36(14) . . ?
C5 C4 H4 119.3 . . ?
C3 C4 H4 119.3 . . ?
C4 C5 C6 121.26(14) . . ?
C4 C5 H5 119.4 . . ?
C6 C5 H5 119.4 . . ?
C5 C6 C1 116.92(13) . . ?
C5 C6 C16 121.03(13) . . ?
C1 C6 C16 121.91(12) . . ?
C8 C7 C12 118.56(13) . . ?
C8 C7 C2 129.42(13) . . ?
C12 C7 C2 111.98(12) . . ?
C9 C8 C7 117.35(13) . . ?
C9 C8 C13 118.93(13) . . ?
C7 C8 C13 123.72(14) . . ?
C10 C9 C8 123.04(14) . . ?
C10 C9 H9 118.5 . . ?
C8 C9 H9 118.5 . . ?
C9 C10 C11 119.88(14) . . ?
C9 C10 H10 120.1 . . ?
C11 C10 H10 120.1 . . ?
C12 C11 C10 117.81(13) . . ?
C12 C11 H11 121.1 . . ?
C10 C11 H11 121.1 . . ?
C11 C12 C7 123.07(13) . . ?
C11 C12 P1 126.07(11) . . ?
C7 C12 P1 110.83(10) . . ?
C8 C13 C14 109.15(16) . . ?
C8 C13 C15 113.18(15) . . ?
C14 C13 C15 110.40(16) . . ?
C8 C13 H13 108.0 . . ?
C14 C13 H13 108.0 . . ?
C15 C13 H13 108.0 . . ?
C13 C14 H14A 109.5 . . ?
C13 C14 H14B 109.5 . . ?
H14A C14 H14B 109.5 . . ?
C13 C14 H14C 109.5 . . ?
H14A C14 H14C 109.5 . . ?
H14B C14 H14C 109.5 . . ?
C13 C15 H15A 109.5 . . ?
C13 C15 H15B 109.5 . . ?
H15A C15 H15B 109.5 . . ?
C13 C15 H15C 109.5 . . ?
H15A C15 H15C 109.5 . . ?
H15B C15 H15C 109.5 . . ?
C17 C16 C21 120.72(14) . . ?
C17 C16 C6 121.32(14) . . ?
C21 C16 C6 117.95(13) . . ?
C18 C17 C16 118.12(16) . . ?
C18 C17 C22 120.28(15) . . ?
C16 C17 C22 121.30(14) . . ?
C19 C18 C17 121.13(16) . . ?
C19 C18 H18 119.4 . . ?
C17 C18 H18 119.4 . . ?
C18 C19 C20 120.39(16) . . ?
C18 C19 H19 119.8 . . ?
C20 C19 H19 119.8 . . ?
C19 C20 C21 120.68(17) . . ?
C19 C20 H20 119.7 . . ?
C21 C20 H20 119.7 . . ?
C20 C21 C16 118.57(15) . . ?
C20 C21 C25 120.21(15) . . ?
C16 C21 C25 120.89(14) . . ?
C17 C22 C23 114.21(16) . . ?
C17 C22 C24 109.59(14) . . ?
C23 C22 C24 109.17(15) . . ?
C17 C22 H22 107.9 . . ?
C23 C22 H22 107.9 . . ?
C24 C22 H22 107.9 . . ?
C22 C23 H23A 109.5 . . ?
C22 C23 H23B 109.5 . . ?
H23A C23 H23B 109.5 . . ?
C22 C23 H23C 109.5 . . ?
H23A C23 H23C 109.5 . . ?
H23B C23 H23C 109.5 . . ?
C22 C24 H24A 109.5 . . ?
C22 C24 H24B 109.5 . . ?
H24A C24 H24B 109.5 . . ?
C22 C24 H24C 109.5 . . ?
H24A C24 H24C 109.5 . . ?
H24B C24 H24C 109.5 . . ?
C21 C25 C27 114.36(14) . . ?
C21 C25 C26 108.99(14) . . ?
C27 C25 C26 109.45(14) . . ?
C21 C25 H25 107.9 . . ?
C27 C25 H25 107.9 . . ?
C26 C25 H25 107.9 . . ?
C25 C26 H26A 109.5 . . ?
C25 C26 H26B 109.5 . . ?
H26A C26 H26B 109.5 . . ?
C25 C26 H26C 109.5 . . ?
H26A C26 H26C 109.5 . . ?
H26B C26 H26C 109.5 . . ?
C25 C27 H27A 109.5 . . ?
C25 C27 H27B 109.5 . . ?
H27A C27 H27B 109.5 . . ?
C25 C27 H27C 109.5 . . ?
H27A C27 H27C 109.5 . . ?
H27B C27 H27C 109.5 . . ?
C29 C28 C30 128.87(12) . . ?
C29 C28 P1 116.86(10) . . ?
C30 C28 P1 113.91(9) . . ?
C28 C29 B1 136.79(13) . . ?
C28 C29 H29 111.6 . . ?
B1 C29 H29 111.6 . . ?
C31 C30 C35 118.95(13) . . ?
C31 C30 C28 119.43(13) . . ?
C35 C30 C28 121.61(12) . . ?
C32 C31 C30 120.74(15) . . ?
C32 C31 H31 119.6 . . ?
C30 C31 H31 119.6 . . ?
C33 C32 C31 119.64(16) . . ?
C33 C32 H32 120.2 . . ?
C31 C32 H32 120.2 . . ?
C32 C33 C34 120.56(15) . . ?
C32 C33 C36 120.22(17) . . ?
C34 C33 C36 119.21(16) . . ?
C35 C34 C33 119.67(15) . . ?
C35 C34 H34 120.2 . . ?
C33 C34 H34 120.2 . . ?
C34 C35 C30 120.38(14) . . ?
C34 C35 H35 119.8 . . ?
C30 C35 H35 119.8 . . ?
C38 C37 C42 112.61(13) . . ?
C38 C37 B1 120.55(13) . . ?
C42 C37 B1 126.74(13) . . ?
F4 C38 C39 114.69(13) . . ?
F4 C38 C37 120.35(13) . . ?
C39 C38 C37 124.93(14) . . ?
F5 C39 C40 119.68(14) . . ?
F5 C39 C38 120.55(15) . . ?
C40 C39 C38 119.76(15) . . ?
F6 C40 C41 120.96(16) . . ?
F6 C40 C39 120.82(16) . . ?
C41 C40 C39 118.23(15) . . ?
F7 C41 C40 119.36(15) . . ?
F7 C41 C42 120.26(16) . . ?
C40 C41 C42 120.38(15) . . ?
F8 C42 C41 114.66(14) . . ?
F8 C42 C37 121.27(13) . . ?
C41 C42 C37 124.02(15) . . ?
C48 C43 C44 112.78(13) . . ?
C48 C43 B1 124.84(12) . . ?
C44 C43 B1 122.38(13) . . ?
F9 C44 C45 115.02(13) . . ?
F9 C44 C43 120.59(13) . . ?
C45 C44 C43 124.37(14) . . ?
F10 C45 C46 119.87(14) . . ?
F10 C45 C44 120.21(15) . . ?
C46 C45 C44 119.92(14) . . ?
F11 C46 C45 120.56(15) . . ?
F11 C46 C47 120.67(16) . . ?
C45 C46 C47 118.77(14) . . ?
F12 C47 C46 120.29(15) . . ?
F12 C47 C48 120.39(15) . . ?
C46 C47 C48 119.33(15) . . ?
F13 C48 C47 114.71(13) . . ?
F13 C48 C43 120.46(13) . . ?
C47 C48 C43 124.81(14) . . ?
C54 C49 C50 113.18(13) . . ?
C54 C49 B1 127.52(13) . . ?
C50 C49 B1 119.19(12) . . ?
F14 C50 C51 116.44(14) . . ?
F14 C50 C49 118.56(13) . . ?
C51 C50 C49 125.00(14) . . ?
F15 C51 C50 120.99(15) . . ?
F15 C51 C52 120.15(15) . . ?
C50 C51 C52 118.86(15) . . ?
F16 C52 C53 120.93(16) . . ?
F16 C52 C51 119.97(16) . . ?
C53 C52 C51 119.10(15) . . ?
F17 C53 C52 119.92(15) . . ?
F17 C53 C54 120.11(15) . . ?
C52 C53 C54 119.96(14) . . ?
F18 C54 C53 114.98(13) . . ?
F18 C54 C49 121.15(13) . . ?
C53 C54 C49 123.87(15) . . ?
C56 C55 C57 110.24(12) . . ?
C56 C55 P1 112.02(10) . . ?
C57 C55 P1 108.84(10) . . ?
C56 C55 H55 108.6 . . ?
C57 C55 H55 108.6 . . ?
P1 C55 H55 108.6 . . ?
C55 C56 H56A 109.5 . . ?
C55 C56 H56B 109.5 . . ?
H56A C56 H56B 109.5 . . ?
C55 C56 H56C 109.5 . . ?
H56A C56 H56C 109.5 . . ?
H56B C56 H56C 109.5 . . ?
C55 C57 H57A 109.5 . . ?
C55 C57 H57B 109.5 . . ?
H57A C57 H57B 109.5 . . ?
C55 C57 H57C 109.5 . . ?
H57A C57 H57C 109.5 . . ?
H57B C57 H57C 109.5 . . ?
C49 B1 C29 111.99(11) . . ?
C49 B1 C43 111.83(11) . . ?
C29 B1 C43 108.35(11) . . ?
C49 B1 C37 113.45(11) . . ?
C29 B1 C37 103.99(11) . . ?
C43 B1 C37 106.76(11) . . ?
C12 P1 C28 108.96(6) . . ?
C12 P1 C1 93.52(6) . . ?
C28 P1 C1 122.55(6) . . ?
C12 P1 C55 108.64(7) . . ?
C28 P1 C55 113.19(6) . . ?
C1 P1 C55 107.71(6) . . ?
F2B C36 F3B 102.6(3) . . ?
F1A C36 F2A 112.5(3) . . ?
F2B C36 F1B 103.9(3) . . ?
F3B C36 F1B 108.4(3) . . ?
F1A C36 F3A 104.8(3) . . ?
F2A C36 F3A 103.2(3) . . ?
F1A C36 C33 112.8(2) . . ?
F2B C36 C33 115.2(2) . . ?
F3B C36 C33 112.3(2) . . ?
F2A C36 C33 110.1(2) . . ?
F1B C36 C33 113.5(2) . . ?
F3A C36 C33 112.9(2) . . ?
C1B C1A C1F 120.0 . . ?
C1B C1A H1A 120.0 . . ?
C1F C1A H1A 120.0 . . ?
C1A C1B C1C 120.0 . . ?
C1A C1B H1B 120.0 . . ?
C1C C1B H1B 120.0 . . ?
C1D C1C C1B 120.0 . . ?
C1D C1C H1C 120.0 . . ?
C1B C1C H1C 120.0 . . ?
C1C C1D C1E 120.0 . . ?
C1C C1D H1D 120.0 . . ?
C1E C1D H1D 120.0 . . ?
C1F C1E C1D 120.0 . . ?
C1F C1E H1E 120.0 . . ?
C1D C1E H1E 120.0 . . ?
C1E C1F C1A 120.0 . . ?
C1E C1F H1F 120.0 . . ?
C1A C1F H1F 120.0 . . ?

loop_
_geom_bond_atom_site_label_1
_geom_bond_atom_site_label_2
_geom_bond_distance
_geom_bond_site_symmetry_2
_geom_bond_publ_flag
C1 C6 1.4032(19) . ?
C1 C2 1.4177(19) . ?
C1 P1 1.8007(14) . ?
C2 C3 1.3966(19) . ?
C2 C7 1.492(2) . ?
C3 C4 1.387(2) . ?
C3 H3 0.9500 . ?
C4 C5 1.381(2) . ?
C4 H4 0.9500 . ?
C5 C6 1.398(2) . ?
C5 H5 0.9500 . ?
C6 C16 1.501(2) . ?
C7 C8 1.4061(19) . ?
C7 C12 1.4089(19) . ?
C8 C9 1.400(2) . ?
C8 C13 1.514(2) . ?
C9 C10 1.385(2) . ?
C9 H9 0.9500 . ?
C10 C11 1.388(2) . ?
C10 H10 0.9500 . ?
C11 C12 1.3867(19) . ?
C11 H11 0.9500 . ?
C12 P1 1.7807(14) . ?
C13 C14 1.530(3) . ?
C13 C15 1.531(3) . ?
C13 H13 1.0000 . ?
C14 H14A 0.9800 . ?
C14 H14B 0.9800 . ?
C14 H14C 0.9800 . ?
C15 H15A 0.9800 . ?
C15 H15B 0.9800 . ?
C15 H15C 0.9800 . ?
C16 C17 1.407(2) . ?
C16 C21 1.409(2) . ?
C17 C18 1.397(2) . ?
C17 C22 1.516(2) . ?
C18 C19 1.376(3) . ?
C18 H18 0.9500 . ?
C19 C20 1.381(3) . ?
C19 H19 0.9500 . ?
C20 C21 1.393(2) . ?
C20 H20 0.9500 . ?
C21 C25 1.525(2) . ?
C22 C23 1.532(2) . ?
C22 C24 1.538(2) . ?
C22 H22 1.0000 . ?
C23 H23A 0.9800 . ?
C23 H23B 0.9800 . ?
C23 H23C 0.9800 . ?
C24 H24A 0.9800 . ?
C24 H24B 0.9800 . ?
C24 H24C 0.9800 . ?
C25 C27 1.529(2) . ?
C25 C26 1.536(2) . ?
C25 H25 1.0000 . ?
C26 H26A 0.9800 . ?
C26 H26B 0.9800 . ?
C26 H26C 0.9800 . ?
C27 H27A 0.9800 . ?
C27 H27B 0.9800 . ?
C27 H27C 0.9800 . ?
C28 C29 1.3433(19) . ?
C28 C30 1.4917(19) . ?
C28 P1 1.7969(13) . ?
C29 B1 1.642(2) . ?
C29 H29 0.9500 . ?
C30 C31 1.390(2) . ?
C30 C35 1.3974(19) . ?
C31 C32 1.390(2) . ?
C31 H31 0.9500 . ?
C32 C33 1.378(3) . ?
C32 H32 0.9500 . ?
C33 C34 1.390(2) . ?
C33 C36 1.490(2) . ?
C34 C35 1.387(2) . ?
C34 H34 0.9500 . ?
C35 H35 0.9500 . ?
C37 C38 1.392(2) . ?
C37 C42 1.392(2) . ?
C37 B1 1.666(2) . ?
C38 F4 1.3561(18) . ?
C38 C39 1.379(2) . ?
C39 F5 1.3446(19) . ?
C39 C40 1.373(3) . ?
C40 F6 1.3396(18) . ?
C40 C41 1.371(3) . ?
C41 F7 1.344(2) . ?
C41 C42 1.385(2) . ?
C42 F8 1.3433(18) . ?
C43 C48 1.389(2) . ?
C43 C44 1.393(2) . ?
C43 B1 1.661(2) . ?
C44 F9 1.3512(17) . ?
C44 C45 1.381(2) . ?
C45 F10 1.3466(18) . ?
C45 C46 1.372(2) . ?
C46 F11 1.3394(18) . ?
C46 C47 1.375(2) . ?
C47 F12 1.3397(19) . ?
C47 C48 1.385(2) . ?
C48 F13 1.3568(17) . ?
C49 C54 1.388(2) . ?
C49 C50 1.389(2) . ?
C49 B1 1.640(2) . ?
C50 F14 1.3506(17) . ?
C50 C51 1.378(2) . ?
C51 F15 1.3395(19) . ?
C51 C52 1.380(2) . ?
C52 F16 1.3408(18) . ?
C52 C53 1.366(3) . ?
C53 F17 1.3469(18) . ?
C53 C54 1.386(2) . ?
C54 F18 1.3528(18) . ?
C55 C56 1.536(2) . ?
C55 C57 1.537(2) . ?
C55 P1 1.8326(14) . ?
C55 H55 1.0000 . ?
C56 H56A 0.9800 . ?
C56 H56B 0.9800 . ?
C56 H56C 0.9800 . ?
C57 H57A 0.9800 . ?
C57 H57B 0.9800 . ?
C57 H57C 0.9800 . ?
C36 F1A 1.328(4) . ?
C36 F2B 1.328(4) . ?
C36 F3B 1.342(4) . ?
C36 F2A 1.343(4) . ?
C36 F1B 1.365(4) . ?
C36 F3A 1.368(4) . ?
C1A C1B 1.3900 . ?
C1A C1F 1.3900 . ?
C1A H1A 0.9500 . ?
C1B C1C 1.3900 . ?
C1B H1B 0.9500 . ?
C1C C1D 1.3900 . ?
C1C H1C 0.9500 . ?
C1D C1E 1.3900 . ?
C1D H1D 0.9500 . ?
C1E C1F 1.3900 . ?
C1E H1E 0.9500 . ?
C1F H1F 0.9500 . ?

loop_
_geom_torsion_atom_site_label_1
_geom_torsion_atom_site_label_2
_geom_torsion_atom_site_label_3
_geom_torsion_atom_site_label_4
_geom_torsion
_geom_torsion_site_symmetry_1
_geom_torsion_site_symmetry_2
_geom_torsion_site_symmetry_3
_geom_torsion_site_symmetry_4
_geom_torsion_publ_flag
C6 C1 C2 C3 5.4(2) . . . . ?
P1 C1 C2 C3 -164.18(12) . . . . ?
C6 C1 C2 C7 -177.98(13) . . . . ?
P1 C1 C2 C7 12.46(15) . . . . ?
C1 C2 C3 C4 -2.6(2) . . . . ?
C7 C2 C3 C4 -178.72(15) . . . . ?
C2 C3 C4 C5 -1.4(3) . . . . ?
C3 C4 C5 C6 3.0(3) . . . . ?
C4 C5 C6 C1 -0.3(2) . . . . ?
C4 C5 C6 C16 -176.09(15) . . . . ?
C2 C1 C6 C5 -3.9(2) . . . . ?
P1 C1 C6 C5 163.41(12) . . . . ?
C2 C1 C6 C16 171.85(13) . . . . ?
P1 C1 C6 C16 -20.8(2) . . . . ?
C3 C2 C7 C8 -16.9(3) . . . . ?
C1 C2 C7 C8 166.89(14) . . . . ?
C3 C2 C7 C12 165.44(15) . . . . ?
C1 C2 C7 C12 -10.80(18) . . . . ?
C12 C7 C8 C9 -6.1(2) . . . . ?
C2 C7 C8 C9 176.39(14) . . . . ?
C12 C7 C8 C13 174.44(14) . . . . ?
C2 C7 C8 C13 -3.1(2) . . . . ?
C7 C8 C9 C10 4.0(2) . . . . ?
C13 C8 C9 C10 -176.50(15) . . . . ?
C8 C9 C10 C11 0.9(2) . . . . ?
C9 C10 C11 C12 -3.4(2) . . . . ?
C10 C11 C12 C7 1.1(2) . . . . ?
C10 C11 C12 P1 178.92(11) . . . . ?
C8 C7 C12 C11 3.7(2) . . . . ?
C2 C7 C12 C11 -178.30(13) . . . . ?
C8 C7 C12 P1 -174.39(11) . . . . ?
C2 C7 C12 P1 3.58(15) . . . . ?
C9 C8 C13 C14 -84.20(19) . . . . ?
C7 C8 C13 C14 95.31(19) . . . . ?
C9 C8 C13 C15 39.2(2) . . . . ?
C7 C8 C13 C15 -141.33(18) . . . . ?
C5 C6 C16 C17 -88.80(18) . . . . ?
C1 C6 C16 C17 95.61(17) . . . . ?
C5 C6 C16 C21 89.66(18) . . . . ?
C1 C6 C16 C21 -85.93(17) . . . . ?
C21 C16 C17 C18 6.4(2) . . . . ?
C6 C16 C17 C18 -175.16(14) . . . . ?
C21 C16 C17 C22 -167.36(13) . . . . ?
C6 C16 C17 C22 11.1(2) . . . . ?
C16 C17 C18 C19 -1.4(2) . . . . ?
C22 C17 C18 C19 172.41(15) . . . . ?
C17 C18 C19 C20 -3.3(3) . . . . ?
C18 C19 C20 C21 3.1(3) . . . . ?
C19 C20 C21 C16 1.8(2) . . . . ?
C19 C20 C21 C25 -171.63(15) . . . . ?
C17 C16 C21 C20 -6.6(2) . . . . ?
C6 C16 C21 C20 174.91(13) . . . . ?
C17 C16 C21 C25 166.76(13) . . . . ?
C6 C16 C21 C25 -11.7(2) . . . . ?
C18 C17 C22 C23 35.7(2) . . . . ?
C16 C17 C22 C23 -150.62(15) . . . . ?
C18 C17 C22 C24 -87.10(19) . . . . ?
C16 C17 C22 C24 86.54(18) . . . . ?
C20 C21 C25 C27 -35.3(2) . . . . ?
C16 C21 C25 C27 151.44(14) . . . . ?
C20 C21 C25 C26 87.55(18) . . . . ?
C16 C21 C25 C26 -85.71(17) . . . . ?
C30 C28 C29 B1 -0.3(3) . . . . ?
P1 C28 C29 B1 -172.94(13) . . . . ?
C29 C28 C30 C31 130.39(16) . . . . ?
P1 C28 C30 C31 -56.79(16) . . . . ?
C29 C28 C30 C35 -50.8(2) . . . . ?
P1 C28 C30 C35 122.04(12) . . . . ?
C35 C30 C31 C32 2.8(2) . . . . ?
C28 C30 C31 C32 -178.31(15) . . . . ?
C30 C31 C32 C33 -1.3(3) . . . . ?
C31 C32 C33 C34 -0.6(3) . . . . ?
C31 C32 C33 C36 178.21(18) . . . . ?
C32 C33 C34 C35 1.0(3) . . . . ?
C36 C33 C34 C35 -177.88(16) . . . . ?
C33 C34 C35 C30 0.6(2) . . . . ?
C31 C30 C35 C34 -2.5(2) . . . . ?
C28 C30 C35 C34 178.69(13) . . . . ?
C42 C37 C38 F4 177.47(13) . . . . ?
B1 C37 C38 F4 0.9(2) . . . . ?
C42 C37 C38 C39 -0.6(2) . . . . ?
B1 C37 C38 C39 -177.21(14) . . . . ?
F4 C38 C39 F5 4.0(2) . . . . ?
C37 C38 C39 F5 -177.84(14) . . . . ?
F4 C38 C39 C40 -175.58(14) . . . . ?
C37 C38 C39 C40 2.6(3) . . . . ?
F5 C39 C40 F6 -2.2(3) . . . . ?
C38 C39 C40 F6 177.44(15) . . . . ?
F5 C39 C40 C41 178.10(16) . . . . ?
C38 C39 C40 C41 -2.3(3) . . . . ?
F6 C40 C41 F7 -0.2(3) . . . . ?
C39 C40 C41 F7 179.55(17) . . . . ?
F6 C40 C41 C42 -179.49(17) . . . . ?
C39 C40 C41 C42 0.3(3) . . . . ?
F7 C41 C42 F8 0.2(2) . . . . ?
C40 C41 C42 F8 179.51(16) . . . . ?
F7 C41 C42 C37 -177.47(16) . . . . ?
C40 C41 C42 C37 1.8(3) . . . . ?
C38 C37 C42 F8 -179.15(13) . . . . ?
B1 C37 C42 F8 -2.8(2) . . . . ?
C38 C37 C42 C41 -1.6(2) . . . . ?
B1 C37 C42 C41 174.76(15) . . . . ?
C48 C43 C44 F9 -176.85(13) . . . . ?
B1 C43 C44 F9 2.7(2) . . . . ?
C48 C43 C44 C45 1.3(2) . . . . ?
B1 C43 C44 C45 -179.15(14) . . . . ?
F9 C44 C45 F10 -2.0(2) . . . . ?
C43 C44 C45 F10 179.75(14) . . . . ?
F9 C44 C45 C46 178.07(14) . . . . ?
C43 C44 C45 C46 -0.2(2) . . . . ?
F10 C45 C46 F11 0.1(2) . . . . ?
C44 C45 C46 F11 -179.97(14) . . . . ?
F10 C45 C46 C47 179.73(14) . . . . ?
C44 C45 C46 C47 -0.3(2) . . . . ?
F11 C46 C47 F12 -0.6(2) . . . . ?
C45 C46 C47 F12 179.75(15) . . . . ?
F11 C46 C47 C48 179.25(15) . . . . ?
C45 C46 C47 C48 -0.4(2) . . . . ?
F12 C47 C48 F13 3.1(2) . . . . ?
C46 C47 C48 F13 -176.79(14) . . . . ?
F12 C47 C48 C43 -178.41(14) . . . . ?
C46 C47 C48 C43 1.7(2) . . . . ?
C44 C43 C48 F13 176.35(13) . . . . ?
B1 C43 C48 F13 -3.2(2) . . . . ?
C44 C43 C48 C47 -2.1(2) . . . . ?
B1 C43 C48 C47 178.38(14) . . . . ?
C54 C49 C50 F14 178.27(12) . . . . ?
B1 C49 C50 F14 -5.26(19) . . . . ?
C54 C49 C50 C51 -1.9(2) . . . . ?
B1 C49 C50 C51 174.54(14) . . . . ?
F14 C50 C51 F15 1.4(2) . . . . ?
C49 C50 C51 F15 -178.41(14) . . . . ?
F14 C50 C51 C52 -179.20(14) . . . . ?
C49 C50 C51 C52 1.0(2) . . . . ?
F15 C51 C52 F16 -0.5(2) . . . . ?
C50 C51 C52 F16 -179.96(14) . . . . ?
F15 C51 C52 C53 179.94(15) . . . . ?
C50 C51 C52 C53 0.5(2) . . . . ?
F16 C52 C53 F17 -1.3(2) . . . . ?
C51 C52 C53 F17 178.20(14) . . . . ?
F16 C52 C53 C54 179.57(14) . . . . ?
C51 C52 C53 C54 -0.9(2) . . . . ?
F17 C53 C54 F18 0.4(2) . . . . ?
C52 C53 C54 F18 179.47(13) . . . . ?
F17 C53 C54 C49 -179.27(13) . . . . ?
C52 C53 C54 C49 -0.2(2) . . . . ?
C50 C49 C54 F18 -178.11(12) . . . . ?
B1 C49 C54 F18 5.8(2) . . . . ?
C50 C49 C54 C53 1.5(2) . . . . ?
B1 C49 C54 C53 -174.61(13) . . . . ?
C54 C49 B1 C29 122.68(15) . . . . ?
C50 C49 B1 C29 -53.23(17) . . . . ?
C54 C49 B1 C43 0.85(19) . . . . ?
C50 C49 B1 C43 -175.06(12) . . . . ?
C54 C49 B1 C37 -119.98(15) . . . . ?
C50 C49 B1 C37 64.11(16) . . . . ?
C28 C29 B1 C49 -14.8(2) . . . . ?
C28 C29 B1 C43 109.03(18) . . . . ?
C28 C29 B1 C37 -137.65(16) . . . . ?
C48 C43 B1 C49 90.71(16) . . . . ?
C44 C43 B1 C49 -88.78(16) . . . . ?
C48 C43 B1 C29 -33.19(18) . . . . ?
C44 C43 B1 C29 147.32(13) . . . . ?
C48 C43 B1 C37 -144.65(14) . . . . ?
C44 C43 B1 C37 35.86(17) . . . . ?
C38 C37 B1 C49 -177.04(12) . . . . ?
C42 C37 B1 C49 6.8(2) . . . . ?
C38 C37 B1 C29 -55.13(16) . . . . ?
C42 C37 B1 C29 128.76(15) . . . . ?
C38 C37 B1 C43 59.31(16) . . . . ?
C42 C37 B1 C43 -116.80(15) . . . . ?
C11 C12 P1 C28 -48.86(14) . . . . ?
C7 C12 P1 C28 129.18(10) . . . . ?
C11 C12 P1 C1 -175.10(13) . . . . ?
C7 C12 P1 C1 2.94(11) . . . . ?
C11 C12 P1 C55 74.87(14) . . . . ?
C7 C12 P1 C55 -107.08(11) . . . . ?
C29 C28 P1 C12 137.25(11) . . . . ?
C30 C28 P1 C12 -36.49(12) . . . . ?
C29 C28 P1 C1 -115.50(11) . . . . ?
C30 C28 P1 C1 70.75(12) . . . . ?
C29 C28 P1 C55 16.27(13) . . . . ?
C30 C28 P1 C55 -157.47(10) . . . . ?
C6 C1 P1 C12 -177.57(13) . . . . ?
C2 C1 P1 C12 -8.80(11) . . . . ?
C6 C1 P1 C28 67.25(15) . . . . ?
C2 C1 P1 C28 -123.98(10) . . . . ?
C6 C1 P1 C55 -66.73(14) . . . . ?
C2 C1 P1 C55 102.04(11) . . . . ?
C56 C55 P1 C12 -66.14(11) . . . . ?
C57 C55 P1 C12 56.02(11) . . . . ?
C56 C55 P1 C28 55.03(12) . . . . ?
C57 C55 P1 C28 177.18(9) . . . . ?
C56 C55 P1 C1 -166.27(10) . . . . ?
C57 C55 P1 C1 -44.11(11) . . . . ?
C32 C33 C36 F1A 36.1(4) . . . . ?
C34 C33 C36 F1A -145.1(3) . . . . ?
C32 C33 C36 F2B -114.3(3) . . . . ?
C34 C33 C36 F2B 64.6(4) . . . . ?
C32 C33 C36 F3B 128.8(3) . . . . ?
C34 C33 C36 F3B -52.4(3) . . . . ?
C32 C33 C36 F2A -90.5(3) . . . . ?
C34 C33 C36 F2A 88.3(3) . . . . ?
C32 C33 C36 F1B 5.3(4) . . . . ?
C34 C33 C36 F1B -175.8(3) . . . . ?
C32 C33 C36 F3A 154.7(3) . . . . ?
C34 C33 C36 F3A -26.4(3) . . . . ?
C1F C1A C1B C1C 0.0 . . . . ?
C1A C1B C1C C1D 0.0 . . . . ?
C1B C1C C1D C1E 0.0 . . . . ?
C1C C1D C1E C1F 0.0 . . . . ?
C1D C1E C1F C1A 0.0 . . . . ?
C1B C1A C1F C1E 0.0 . . . . ?
